data_1544861
loop_
_publ_author_name
'Yoshiasa, A.'
'Miyano, Y.'
'Isobe, H.'
'Sugiyama, K.'
'Arima, H.'
'Nakatsuka, A.'
'Momma, K.'
'Miyawaki, R.'

_publ_section_title
;
 Structural refinement of kottigite-parasymplesite solid solution: Unique
 cation site occupancy and chemical bonding with water molecules
;
_journal_name_full 'Journal of Mineralogical and Petrological Sciences'
_journal_page_first 363
_journal_page_last 369
_journal_volume 111
_journal_year 2016
_chemical_formula_sum 'As2 Fe1.38 H16 O16 Zn1.62'
_chemical_name_common Zn1.62Fe1.38(AsO4)2*8H2O
_chemical_name_mineral 'kottigite-parasymplesite solid solution'
_space_group_IT_number 12
_space_group_name_H-M_alt 'C 1 2/m 1'
_symmetry_space_group_name_Hall '-C 2y'
_symmetry_space_group_name_H-M 'C 1 2/m 1'
_cell_angle_alpha 90
_cell_angle_beta 105.306(4)
_cell_angle_gamma 90
_cell_formula_units_Z 4
_cell_length_a 10.3417(13)
_cell_length_b 13.4837(16)
_cell_length_c 4.7756(5)
_cell_volume 642.31(13)
_cod_data_source_file kottigite-parasymplesite.cif
_cod_data_source_block kottigite-parasymplesite
_cod_original_formula_sum 'Zn1.62 Fe1.38 As2 O16 H16'
_cod_database_code 1544861

loop_
_space_group_symop_operation_xyz
'x, y, z'
'-x, -y, -z'
'-x, y, -z'
'x, -y, z'
'x+1/2, y+1/2, z'
'-x+1/2, -y+1/2, -z'
'-x+1/2, y+1/2, -z'
'x+1/2, -y+1/2, z'

loop_
_atom_site_label
_atom_site_occupancy
_atom_site_fract_x
_atom_site_fract_y
_atom_site_fract_z
_atom_site_adp_type
_atom_site_U_iso_or_equiv
_atom_site_type_symbol
As 0.5000 0.31627(4) 0.000000 0.37028(10) Uiso 0.013139 As
M1 0.1900 0.000000 0.000000 0.000000 Uiso 0.016227 Zn
M1 0.0600 0.000000 0.000000 0.000000 Uiso 0.016227 Fe
M2 0.2170 0.000000 0.38415(5) 0.000000 Uiso 0.014650 Zn
M2 0.2830 0.000000 0.38415(5) 0.000000 Uiso 0.014650 Fe
O1 0.5000 0.1516(4) 0.000000 0.3687(7) Uiso 0.019622 O
O2 0.5000 0.4063(4) 0.000000 0.7221(7) Uiso 0.016242 O
O3 1.0 0.3451(2) 0.1063(2) 0.2071(5) Uiso 0.017462 O
O4 1.0 0.0960(4) 0.1158(2) 0.8043(7) Uiso 0.019773 O
O5 1.0 0.4007(4) 0.2264(2) 0.7159(7) Uiso 0.026218 O
H51 1.0 0.365(4) 0.203(3) 0.525(4) Uiso 0.039000 H
H52 1.0 0.452(4) 0.284(2) 0.713(10) Uiso 0.039000 H
H41 1.0 0.178(3) 0.133(3) 0.933(9) Uiso 0.039000 H
H42 1.0 0.121(4) 0.075(3) 0.664(7) Uiso 0.039000 H

loop_
_atom_site_aniso_label
_atom_site_aniso_U_11
_atom_site_aniso_U_22
_atom_site_aniso_U_33
_atom_site_aniso_U_12
_atom_site_aniso_U_13
_atom_site_aniso_U_23
As 0.01110 0.01620 0.01050 0.00000 0.00000 0.00242
M1 0.01380 0.02020 0.01370 0.00000 0.00190 0.00000
M1 0.01380 0.02020 0.01370 0.00000 0.00190 0.00000
M2 0.01520 0.01540 0.01400 0.00000 0.00500 0.00000
M2 0.01520 0.01540 0.01400 0.00000 0.00500 0.00000
O1 0.01050 0.03080 0.01730 0.00000 0.00320 0.00000
O2 0.01852 0.01860 0.01030 0.00000 0.00150 0.00000
O3 0.01800 0.02050 0.01520 0.00110 0.00670 -0.00900
O4 0.02060 0.02660 0.01100 -0.00260 0.00220 -0.00900
O5 0.03040 0.02270 0.02630 0.00250 0.00880 0.00140
H51 0.00000 0.00000 0.00000 0.00000 0.00000 0.00000
H52 0.00000 0.00000 0.00000 0.00000 0.00000 0.00000
H41 0.00000 0.00000 0.00000 0.00000 0.00000 0.00000
H42 0.00000 0.00000 0.00000 0.00000 0.00000 0.00000
